data_2229191
loop_
_publ_author_name
'Kose, Muhammet'
'McKee, Vickie'

_publ_section_title
;
 Bis{tris[2-(2-oxidobenzylideneazaniumyl)ethyl]amine-\k^3^<i>O</i>,<i>O</i>',<i>O</i>''}calcium
 bis(perchlorate) acetonitrile disolvate
;
_journal_coeditor_code PV2371
_journal_issue 2
_journal_name_full 'Acta Crystallographica Section E'
_journal_page_first m149
_journal_paper_doi 10.1107/S1600536810053961
_journal_volume 67
_journal_year 2011
_chemical_formula_iupac '[Ca (C27 H30 N4 O3)2] (Cl O4)2 , 2C2 H3 N'
_chemical_formula_moiety 'C54 H60 Ca N8 O6 2+ , 2(C2 H3 N), 2(Cl O4 -)'
_chemical_formula_sum 'C58 H66 Ca Cl2 N10 O14'
_chemical_formula_weight 1238.19
_chemical_name_systematic
;
Bis{tris[2-(2-oxidobenzylideneazaniumyl)ethyl]amine-
\k^3^<i>O</i>,<i>O</i>',<i>O</i>''}calcium bis(perchlorate) acetonitrile
disolvate
;
_space_group_IT_number 61
_symmetry_cell_setting orthorhombic
_symmetry_space_group_name_Hall '-P 2ac 2ab'
_symmetry_space_group_name_H-M 'P b c a'
_atom_sites_solution_hydrogens geom
_atom_sites_solution_primary direct
_atom_sites_solution_secondary difmap
_audit_creation_method SHELXL-97
_cell_angle_alpha 90.00
_cell_angle_beta 90.00
_cell_angle_gamma 90.00
_cell_formula_units_Z 4
_cell_length_a 11.3469(7)
_cell_length_b 19.5307(12)
_cell_length_c 27.3178(16)
_cell_measurement_reflns_used 9950
_cell_measurement_temperature 150(2)
_cell_measurement_theta_max 27.36
_cell_measurement_theta_min 2.21
_cell_volume 6054.0(6)
_computing_cell_refinement 'SAINT (Bruker, 2008)'
_computing_data_collection 'APEX2 (Bruker, 2008)'
_computing_data_reduction 'SAINT (Bruker, 2008)'
_computing_molecular_graphics 'SHELXTL (Sheldrick, 2008)'
_computing_publication_material 'SHELXTL (Sheldrick, 2008)'
_computing_structure_refinement 'SHELXL-97 (Sheldrick, 2008)'
_computing_structure_solution 'SHELXS-97 (Sheldrick, 2008)'
_diffrn_ambient_temperature 150(2)
_diffrn_measured_fraction_theta_full 0.998
_diffrn_measured_fraction_theta_max 0.998
_diffrn_measurement_device_type 'Bruker APEXII CCD'
_diffrn_measurement_method '\f and \w scans'
_diffrn_radiation_monochromator graphite
_diffrn_radiation_source 'fine-focus sealed tube'
_diffrn_radiation_type MoK\a
_diffrn_radiation_wavelength 0.71073
_diffrn_reflns_av_R_equivalents 0.0296
_diffrn_reflns_av_sigmaI/netI 0.0163
_diffrn_reflns_limit_h_max 14
_diffrn_reflns_limit_h_min -14
_diffrn_reflns_limit_k_max 25
_diffrn_reflns_limit_k_min -25
_diffrn_reflns_limit_l_max 35
_diffrn_reflns_limit_l_min -34
_diffrn_reflns_number 55467
_diffrn_reflns_theta_full 27.45
_diffrn_reflns_theta_max 27.45
_diffrn_reflns_theta_min 1.49
_diffrn_standards_number 0
_exptl_absorpt_coefficient_mu 0.265
_exptl_absorpt_correction_T_max 0.7455
_exptl_absorpt_correction_T_min 0.6624
_exptl_absorpt_correction_type multi-scan
_exptl_absorpt_process_details '(SADABS; Bruker, 2008)'
_exptl_crystal_colour Yellow
_exptl_crystal_density_diffrn 1.358
_exptl_crystal_density_method 'not measured'
_exptl_crystal_description Block
_exptl_crystal_F_000 2600
_exptl_crystal_size_max 0.118
_exptl_crystal_size_mid 0.101
_exptl_crystal_size_min 0.092
_refine_diff_density_max 0.601
_refine_diff_density_min -0.390
_refine_ls_extinction_method none
_refine_ls_goodness_of_fit_ref 1.046
_refine_ls_hydrogen_treatment mixed
_refine_ls_matrix_type full
_refine_ls_number_parameters 398
_refine_ls_number_reflns 6915
_refine_ls_number_restraints 0
_refine_ls_restrained_S_all 1.046
_refine_ls_R_factor_all 0.0479
_refine_ls_R_factor_gt 0.0390
_refine_ls_shift/su_max 0.002
_refine_ls_shift/su_mean 0.000
_refine_ls_structure_factor_coef Fsqd
_refine_ls_weighting_details 'calc w=1/[\s^2^(Fo^2^)+(0.0538P)^2^+3.4246P] where P=(Fo^2^+2Fc^2^)/3'
_refine_ls_weighting_scheme calc
_refine_ls_wR_factor_gt 0.1030
_refine_ls_wR_factor_ref 0.1096
_reflns_number_gt 5810
_reflns_number_total 6915
_reflns_threshold_expression 'I > 2.0\s(I)'
_cod_data_source_file pv2371.cif
_cod_data_source_block I
_cod_original_sg_symbol_H-M 'P b c a '
_cod_database_code 2229191
_cod_database_fobs_code 2229191

loop_
_symmetry_equiv_pos_as_xyz
'x, y, z'
'-x+1/2, -y, z+1/2'
'-x, y+1/2, -z+1/2'
'x+1/2, -y+1/2, -z'
'-x, -y, -z'
'x-1/2, y, -z-1/2'
'x, -y-1/2, z-1/2'
'-x-1/2, y-1/2, z'

loop_
_atom_site_type_symbol
_atom_site_label
_atom_site_fract_x
_atom_site_fract_y
_atom_site_fract_z
_atom_site_U_iso_or_equiv
_atom_site_adp_type
_atom_site_calc_flag
_atom_site_refinement_flags
_atom_site_occupancy
_atom_site_disorder_assembly
_atom_site_disorder_group
Ca Ca1 0.5000 0.0000 0.5000 0.01901(10) Uani d S 1 . .
O O1 0.38283(10) 0.08611(5) 0.53706(4) 0.0260(2) Uani d . 1 . .
C C1 0.32707(13) 0.13534(8) 0.51499(5) 0.0224(3) Uani d . 1 . .
C C2 0.25547(15) 0.12409(8) 0.47327(6) 0.0291(3) Uani d . 1 . .
H H2 0.2438 0.0786 0.4619 0.035 Uiso calc R 1 . .
C C3 0.20240(16) 0.17746(10) 0.44891(7) 0.0349(4) Uani d . 1 . .
H H3 0.1557 0.1680 0.4208 0.042 Uiso calc R 1 . .
C C4 0.21547(17) 0.24547(9) 0.46452(7) 0.0395(4) Uani d . 1 . .
H H4 0.1795 0.2818 0.4469 0.047 Uiso calc R 1 . .
C C5 0.28043(16) 0.25839(9) 0.50526(7) 0.0340(4) Uani d . 1 . .
H H5 0.2879 0.3042 0.5166 0.041 Uiso calc R 1 . .
C C6 0.33725(13) 0.20497(8) 0.53117(6) 0.0239(3) Uani d . 1 . .
C C7 0.40674(14) 0.22286(8) 0.57213(5) 0.0247(3) Uani d . 1 . .
H H7 0.4066 0.2695 0.5821 0.030 Uiso calc R 1 . .
N N1 0.47075(12) 0.18036(7) 0.59710(5) 0.0243(3) Uani d . 1 . .
C C8 0.53399(15) 0.19940(8) 0.64171(6) 0.0277(3) Uani d . 1 . .
H H8A 0.5444 0.2497 0.6429 0.033 Uiso calc R 1 . .
H H8B 0.6130 0.1779 0.6418 0.033 Uiso calc R 1 . .
C C9 0.46415(15) 0.17550(8) 0.68610(6) 0.0264(3) Uani d . 1 . .
H H9A 0.5005 0.1939 0.7163 0.032 Uiso calc R 1 . .
H H9B 0.3825 0.1931 0.6840 0.032 Uiso calc R 1 . .
N N2 0.46228(11) 0.10039(6) 0.68827(5) 0.0228(3) Uani d . 1 . .
C C10 0.56302(15) 0.07362(9) 0.71617(6) 0.0290(3) Uani d . 1 . .
H H10A 0.5388 0.0659 0.7505 0.035 Uiso calc R 1 . .
H H10B 0.6271 0.1080 0.7162 0.035 Uiso calc R 1 . .
C C11 0.60888(15) 0.00683(9) 0.69464(6) 0.0307(4) Uani d . 1 . .
H H11A 0.6682 -0.0133 0.7170 0.037 Uiso calc R 1 . .
H H11B 0.5431 -0.0261 0.6913 0.037 Uiso calc R 1 . .
N N3 0.66223(12) 0.01909(7) 0.64666(5) 0.0283(3) Uani d . 1 . .
C C12 0.77320(14) 0.03357(9) 0.64084(6) 0.0303(3) Uani d . 1 . .
H H12 0.8224 0.0329 0.6690 0.036 Uiso calc R 1 . .
C C13 0.82570(14) 0.05027(8) 0.59528(6) 0.0282(3) Uani d . 1 . .
C C14 0.94893(15) 0.06200(9) 0.59374(7) 0.0362(4) Uani d . 1 . .
H H14 0.9933 0.0605 0.6232 0.043 Uiso calc R 1 . .
C C15 1.00481(16) 0.07539(9) 0.55058(8) 0.0385(4) Uani d . 1 . .
H H15 1.0872 0.0841 0.5499 0.046 Uiso calc R 1 . .
C C16 0.93896(16) 0.07617(9) 0.50724(7) 0.0353(4) Uani d . 1 . .
H H16 0.9780 0.0844 0.4770 0.042 Uiso calc R 1 . .
C C17 0.81902(16) 0.06529(8) 0.50726(6) 0.0313(4) Uani d . 1 . .
H H17 0.7772 0.0660 0.4771 0.038 Uiso calc R 1 . .
C C18 0.75700(14) 0.05306(7) 0.55146(6) 0.0253(3) Uani d . 1 . .
O O2 0.64376(10) 0.04299(6) 0.55239(4) 0.0287(2) Uani d . 1 . .
C C19 0.34878(15) 0.07321(8) 0.70527(6) 0.0280(3) Uani d . 1 . .
H H19A 0.3107 0.1072 0.7270 0.034 Uiso calc R 1 . .
H H19B 0.3626 0.0311 0.7246 0.034 Uiso calc R 1 . .
C C20 0.26672(14) 0.05700(8) 0.66278(6) 0.0287(3) Uani d . 1 . .
H H20A 0.1863 0.0484 0.6754 0.034 Uiso calc R 1 . .
H H20B 0.2630 0.0968 0.6404 0.034 Uiso calc R 1 . .
N N4 0.30786(12) -0.00316(6) 0.63575(5) 0.0241(3) Uani d . 1 . .
C C21 0.29327(13) -0.06510(8) 0.65229(6) 0.0252(3) Uani d . 1 . .
H H21 0.2469 -0.0706 0.6810 0.030 Uiso calc R 1 . .
C C22 0.34110(13) -0.12487(8) 0.63089(6) 0.0233(3) Uani d . 1 . .
C C23 0.31923(15) -0.18869(8) 0.65401(6) 0.0308(4) Uani d . 1 . .
H H23 0.2708 -0.1903 0.6824 0.037 Uiso calc R 1 . .
C C24 0.36664(16) -0.24768(9) 0.63612(7) 0.0361(4) Uani d . 1 . .
H H24 0.3526 -0.2901 0.6521 0.043 Uiso calc R 1 . .
C C25 0.43665(16) -0.24480(9) 0.59373(7) 0.0376(4) Uani d . 1 . .
H H25 0.4690 -0.2859 0.5809 0.045 Uiso calc R 1 . .
C C26 0.45932(16) -0.18409(9) 0.57042(7) 0.0341(4) Uani d . 1 . .
H H26 0.5066 -0.1842 0.5417 0.041 Uiso calc R 1 . .
C C27 0.41389(13) -0.12088(8) 0.58811(5) 0.0231(3) Uani d . 1 . .
O O3 0.43711(10) -0.06298(6) 0.56747(4) 0.0285(3) Uani d . 1 . .
C C28 0.8355(2) 0.24381(14) 0.68889(8) 0.0537(6) Uani d . 1 . .
C C29 0.85639(19) 0.31612(11) 0.68130(9) 0.0505(5) Uani d . 1 . .
H H29A 0.9341 0.3283 0.6943 0.076 Uiso calc R 1 . .
H H29B 0.7955 0.3427 0.6982 0.076 Uiso calc R 1 . .
H H29C 0.8538 0.3263 0.6462 0.076 Uiso calc R 1 . .
N N5 0.8201(3) 0.18674(14) 0.69423(9) 0.0870(9) Uani d . 1 . .
H H4A 0.3474(18) -0.0002(10) 0.6103(8) 0.034(5) Uiso d . 1 . .
H H3A 0.6222(19) 0.0209(11) 0.6199(8) 0.040(6) Uiso d . 1 . .
H H1A 0.4716(19) 0.1395(12) 0.5863(8) 0.046(6) Uiso d . 1 . .
Cl Cl1 0.96706(4) 0.89879(2) 0.698669(15) 0.03209(11) Uani d . 1 . .
O O4 1.04850(18) 0.84563(10) 0.70855(9) 0.0828(6) Uani d . 1 . .
O O5 1.02963(14) 0.96257(8) 0.69527(6) 0.0547(4) Uani d . 1 . .
O O6 0.88221(16) 0.90508(10) 0.73665(7) 0.0743(6) Uani d . 1 . .
O O7 0.90949(18) 0.88552(10) 0.65378(6) 0.0699(5) Uani d . 1 . .

loop_
_atom_site_aniso_label
_atom_site_aniso_U_11
_atom_site_aniso_U_22
_atom_site_aniso_U_33
_atom_site_aniso_U_12
_atom_site_aniso_U_13
_atom_site_aniso_U_23
Ca1 0.0219(2) 0.01807(19) 0.01709(19) 0.00034(15) 0.00046(15) 0.00076(14)
O1 0.0295(6) 0.0200(5) 0.0285(6) 0.0045(4) -0.0004(4) 0.0005(4)
C1 0.0202(7) 0.0226(7) 0.0243(7) 0.0021(6) 0.0052(6) 0.0012(6)
C2 0.0294(8) 0.0270(8) 0.0309(8) 0.0006(6) -0.0015(7) -0.0034(6)
C3 0.0317(9) 0.0410(10) 0.0321(9) 0.0026(7) -0.0085(7) 0.0006(7)
C4 0.0426(10) 0.0326(9) 0.0432(10) 0.0087(8) -0.0118(8) 0.0084(8)
C5 0.0383(9) 0.0225(8) 0.0413(10) 0.0049(7) -0.0063(7) 0.0016(7)
C6 0.0253(7) 0.0219(7) 0.0245(7) 0.0019(6) 0.0014(6) 0.0013(6)
C7 0.0284(8) 0.0207(7) 0.0251(7) -0.0012(6) 0.0041(6) 0.0001(6)
N1 0.0290(7) 0.0219(6) 0.0219(6) -0.0040(5) 0.0004(5) 0.0009(5)
C8 0.0337(8) 0.0272(8) 0.0222(7) -0.0086(6) -0.0027(6) 0.0023(6)
C9 0.0342(8) 0.0238(7) 0.0211(7) -0.0018(6) 0.0006(6) -0.0010(6)
N2 0.0250(6) 0.0220(6) 0.0214(6) -0.0021(5) 0.0007(5) 0.0024(5)
C10 0.0324(9) 0.0321(8) 0.0224(7) 0.0001(7) -0.0039(6) 0.0022(6)
C11 0.0312(8) 0.0319(8) 0.0290(8) 0.0031(7) -0.0017(7) 0.0065(6)
N3 0.0261(7) 0.0308(7) 0.0279(7) 0.0026(6) -0.0029(6) 0.0001(6)
C12 0.0266(8) 0.0315(8) 0.0326(8) 0.0039(6) -0.0062(6) -0.0042(7)
C13 0.0246(8) 0.0255(7) 0.0344(8) 0.0007(6) -0.0018(6) -0.0045(6)
C14 0.0257(8) 0.0388(10) 0.0442(10) -0.0014(7) -0.0047(7) -0.0077(8)
C15 0.0254(8) 0.0340(9) 0.0561(12) -0.0043(7) 0.0050(8) -0.0066(8)
C16 0.0367(9) 0.0250(8) 0.0442(10) -0.0025(7) 0.0113(8) -0.0018(7)
C17 0.0355(9) 0.0232(8) 0.0352(9) -0.0019(6) 0.0016(7) 0.0001(6)
C18 0.0266(7) 0.0164(7) 0.0330(8) -0.0008(6) -0.0011(6) -0.0029(6)
O2 0.0248(6) 0.0308(6) 0.0304(6) -0.0023(4) -0.0034(4) -0.0008(5)
C19 0.0309(8) 0.0266(8) 0.0265(8) -0.0046(6) 0.0083(6) -0.0034(6)
C20 0.0237(8) 0.0246(8) 0.0377(9) 0.0013(6) 0.0047(6) -0.0053(6)
N4 0.0224(6) 0.0230(6) 0.0269(7) -0.0008(5) 0.0023(5) -0.0025(5)
C21 0.0216(7) 0.0280(8) 0.0262(7) -0.0026(6) 0.0026(6) -0.0006(6)
C22 0.0226(7) 0.0227(7) 0.0245(7) -0.0018(6) 0.0009(6) 0.0010(6)
C23 0.0315(8) 0.0283(8) 0.0328(9) -0.0072(6) 0.0058(7) 0.0050(7)
C24 0.0385(9) 0.0211(8) 0.0486(10) -0.0063(7) 0.0035(8) 0.0059(7)
C25 0.0402(10) 0.0217(8) 0.0509(11) -0.0003(7) 0.0077(8) -0.0063(7)
C26 0.0387(9) 0.0281(8) 0.0356(9) -0.0017(7) 0.0125(7) -0.0049(7)
C27 0.0241(7) 0.0236(7) 0.0217(7) -0.0019(6) -0.0004(6) 0.0009(6)
O3 0.0356(6) 0.0242(6) 0.0257(6) -0.0002(5) 0.0054(5) 0.0050(4)
C28 0.0484(12) 0.0695(15) 0.0431(11) -0.0228(11) -0.0127(9) 0.0133(10)
C29 0.0410(11) 0.0524(13) 0.0582(13) 0.0026(9) 0.0053(10) 0.0008(10)
N5 0.105(2) 0.0817(17) 0.0743(16) -0.0495(15) -0.0320(14) 0.0278(13)
Cl1 0.0298(2) 0.0318(2) 0.0346(2) -0.00051(15) -0.00320(16) -0.00806(16)
O4 0.0778(13) 0.0586(11) 0.1119(17) 0.0288(10) -0.0151(12) 0.0028(11)
O5 0.0497(9) 0.0468(9) 0.0675(10) -0.0183(7) 0.0038(7) -0.0143(7)
O6 0.0635(11) 0.0894(13) 0.0702(12) -0.0249(10) 0.0329(9) -0.0277(10)
O7 0.0905(13) 0.0724(11) 0.0469(9) -0.0234(10) -0.0246(9) -0.0098(8)

loop_
_atom_type_symbol
_atom_type_description
_atom_type_scat_dispersion_real
_atom_type_scat_dispersion_imag
_atom_type_scat_source
C C 0.0033 0.0016 'International Tables Vol C Tables 4.2.6.8 and 6.1.1.4'
H H 0.0000 0.0000 'International Tables Vol C Tables 4.2.6.8 and 6.1.1.4'
N N 0.0061 0.0033 'International Tables Vol C Tables 4.2.6.8 and 6.1.1.4'
O O 0.0106 0.0060 'International Tables Vol C Tables 4.2.6.8 and 6.1.1.4'
Cl Cl 0.1484 0.1585 'International Tables Vol C Tables 4.2.6.8 and 6.1.1.4'
Ca Ca 0.2262 0.3064 'International Tables Vol C Tables 4.2.6.8 and 6.1.1.4'

loop_
_geom_angle_atom_site_label_1
_geom_angle_atom_site_label_2
_geom_angle_atom_site_label_3
_geom_angle_site_symmetry_1
_geom_angle_site_symmetry_3
_geom_angle
_geom_angle_publ_flag
O2 Ca1 O2 5_656 . 180.00(4) ?
O2 Ca1 O3 5_656 5_656 85.33(4) ?
O2 Ca1 O3 . 5_656 94.67(4) ?
O2 Ca1 O3 5_656 . 94.67(4) ?
O2 Ca1 O3 . . 85.33(4) ?
O3 Ca1 O3 5_656 . 180.0 ?
O2 Ca1 O1 5_656 5_656 82.79(4) ?
O2 Ca1 O1 . 5_656 97.21(4) ?
O3 Ca1 O1 5_656 5_656 82.23(4) ?
O3 Ca1 O1 . 5_656 97.77(4) ?
O2 Ca1 O1 5_656 . 97.21(4) ?
O2 Ca1 O1 . . 82.79(4) ?
O3 Ca1 O1 5_656 . 97.77(4) ?
O3 Ca1 O1 . . 82.23(4) ?
O1 Ca1 O1 5_656 . 180.00(5) ?
C1 O1 Ca1 . . 126.86(9) ?
O1 C1 C2 . . 122.54(14) ?
O1 C1 C6 . . 121.28(14) ?
C2 C1 C6 . . 116.17(13) ?
C3 C2 C1 . . 121.52(15) ?
C3 C2 H2 . . 119.2 ?
C1 C2 H2 . . 119.2 ?
C2 C3 C4 . . 121.61(16) ?
C2 C3 H3 . . 119.2 ?
C4 C3 H3 . . 119.2 ?
C5 C4 C3 . . 118.83(16) ?
C5 C4 H4 . . 120.6 ?
C3 C4 H4 . . 120.6 ?
C4 C5 C6 . . 121.31(16) ?
C4 C5 H5 . . 119.3 ?
C6 C5 H5 . . 119.3 ?
C7 C6 C5 . . 117.89(14) ?
C7 C6 C1 . . 121.57(14) ?
C5 C6 C1 . . 120.51(14) ?
N1 C7 C6 . . 124.81(14) ?
N1 C7 H7 . . 117.6 ?
C6 C7 H7 . . 117.6 ?
C7 N1 C8 . . 123.40(14) ?
C7 N1 H1A . . 115.1(15) ?
C8 N1 H1A . . 121.5(15) ?
N1 C8 C9 . . 109.29(13) ?
N1 C8 H8A . . 109.8 ?
C9 C8 H8A . . 109.8 ?
N1 C8 H8B . . 109.8 ?
C9 C8 H8B . . 109.8 ?
H8A C8 H8B . . 108.3 ?
N2 C9 C8 . . 110.25(13) ?
N2 C9 H9A . . 109.6 ?
C8 C9 H9A . . 109.6 ?
N2 C9 H9B . . 109.6 ?
C8 C9 H9B . . 109.6 ?
H9A C9 H9B . . 108.1 ?
C19 N2 C9 . . 112.74(12) ?
C19 N2 C10 . . 112.92(12) ?
C9 N2 C10 . . 111.41(12) ?
N2 C10 C11 . . 111.72(13) ?
N2 C10 H10A . . 109.3 ?
C11 C10 H10A . . 109.3 ?
N2 C10 H10B . . 109.3 ?
C11 C10 H10B . . 109.3 ?
H10A C10 H10B . . 107.9 ?
N3 C11 C10 . . 110.31(13) ?
N3 C11 H11A . . 109.6 ?
C10 C11 H11A . . 109.6 ?
N3 C11 H11B . . 109.6 ?
C10 C11 H11B . . 109.6 ?
H11A C11 H11B . . 108.1 ?
C12 N3 C11 . . 123.08(15) ?
C12 N3 H3A . . 113.4(14) ?
C11 N3 H3A . . 123.3(14) ?
N3 C12 C13 . . 124.35(15) ?
N3 C12 H12 . . 117.8 ?
C13 C12 H12 . . 117.8 ?
C14 C13 C12 . . 118.54(16) ?
C14 C13 C18 . . 120.45(16) ?
C12 C13 C18 . . 120.98(14) ?
C15 C14 C13 . . 121.02(17) ?
C15 C14 H14 . . 119.5 ?
C13 C14 H14 . . 119.5 ?
C14 C15 C16 . . 119.01(16) ?
C14 C15 H15 . . 120.5 ?
C16 C15 H15 . . 120.5 ?
C17 C16 C15 . . 121.68(17) ?
C17 C16 H16 . . 119.2 ?
C15 C16 H16 . . 119.2 ?
C16 C17 C18 . . 121.11(17) ?
C16 C17 H17 . . 119.4 ?
C18 C17 H17 . . 119.4 ?
O2 C18 C17 . . 122.19(15) ?
O2 C18 C13 . . 121.11(14) ?
C17 C18 C13 . . 116.68(15) ?
C18 O2 Ca1 . . 137.34(10) ?
N2 C19 C20 . . 111.75(13) ?
N2 C19 H19A . . 109.3 ?
C20 C19 H19A . . 109.3 ?
N2 C19 H19B . . 109.3 ?
C20 C19 H19B . . 109.3 ?
H19A C19 H19B . . 107.9 ?
N4 C20 C19 . . 110.89(13) ?
N4 C20 H20A . . 109.5 ?
C19 C20 H20A . . 109.5 ?
N4 C20 H20B . . 109.5 ?
C19 C20 H20B . . 109.5 ?
H20A C20 H20B . . 108.0 ?
C21 N4 C20 . . 122.02(14) ?
C21 N4 H4A . . 115.1(13) ?
C20 N4 H4A . . 122.6(14) ?
N4 C21 C22 . . 125.08(14) ?
N4 C21 H21 . . 117.5 ?
C22 C21 H21 . . 117.5 ?
C21 C22 C23 . . 118.28(14) ?
C21 C22 C27 . . 120.90(14) ?
C23 C22 C27 . . 120.76(14) ?
C24 C23 C22 . . 120.93(15) ?
C24 C23 H23 . . 119.5 ?
C22 C23 H23 . . 119.5 ?
C23 C24 C25 . . 119.02(16) ?
C23 C24 H24 . . 120.5 ?
C25 C24 H24 . . 120.5 ?
C26 C25 C24 . . 121.57(16) ?
C26 C25 H25 . . 119.2 ?
C24 C25 H25 . . 119.2 ?
C25 C26 C27 . . 121.68(16) ?
C25 C26 H26 . . 119.2 ?
C27 C26 H26 . . 119.2 ?
O3 C27 C26 . . 122.55(14) ?
O3 C27 C22 . . 121.43(14) ?
C26 C27 C22 . . 116.02(14) ?
C27 O3 Ca1 . . 150.62(10) ?
N5 C28 C29 . . 178.9(3) ?
C28 C29 H29A . . 109.5 ?
C28 C29 H29B . . 109.5 ?
H29A C29 H29B . . 109.5 ?
C28 C29 H29C . . 109.5 ?
H29A C29 H29C . . 109.5 ?
H29B C29 H29C . . 109.5 ?
O7 Cl1 O4 . . 109.43(13) ?
O7 Cl1 O6 . . 109.65(12) ?
O4 Cl1 O6 . . 111.50(14) ?
O7 Cl1 O5 . . 109.34(11) ?
O4 Cl1 O5 . . 109.00(12) ?
O6 Cl1 O5 . . 107.88(10) ?

loop_
_geom_bond_atom_site_label_1
_geom_bond_atom_site_label_2
_geom_bond_site_symmetry_2
_geom_bond_distance
_geom_bond_publ_flag
Ca1 O2 5_656 2.3269(11) ?
Ca1 O2 . 2.3269(11) ?
Ca1 O3 5_656 2.3279(11) ?
Ca1 O3 . 2.3279(11) ?
Ca1 O1 5_656 2.3709(10) ?
Ca1 O1 . 2.3709(10) ?
O1 C1 . 1.2993(18) ?
C1 C2 . 1.417(2) ?
C1 C6 . 1.435(2) ?
C2 C3 . 1.375(2) ?
C2 H2 . 0.9500 ?
C3 C4 . 1.403(3) ?
C3 H3 . 0.9500 ?
C4 C5 . 1.358(3) ?
C4 H4 . 0.9500 ?
C5 C6 . 1.416(2) ?
C5 H5 . 0.9500 ?
C6 C7 . 1.413(2) ?
C7 N1 . 1.297(2) ?
C7 H7 . 0.9500 ?
N1 C8 . 1.462(2) ?
N1 H1A . 0.85(2) ?
C8 C9 . 1.522(2) ?
C8 H8A . 0.9900 ?
C8 H8B . 0.9900 ?
C9 N2 . 1.4684(19) ?
C9 H9A . 0.9900 ?
C9 H9B . 0.9900 ?
N2 C19 . 1.468(2) ?
N2 C10 . 1.470(2) ?
C10 C11 . 1.523(2) ?
C10 H10A . 0.9900 ?
C10 H10B . 0.9900 ?
C11 N3 . 1.463(2) ?
C11 H11A . 0.9900 ?
C11 H11B . 0.9900 ?
N3 C12 . 1.300(2) ?
N3 H3A . 0.86(2) ?
C12 C13 . 1.418(2) ?
C12 H12 . 0.9500 ?
C13 C14 . 1.418(2) ?
C13 C18 . 1.430(2) ?
C14 C15 . 1.364(3) ?
C14 H14 . 0.9500 ?
C15 C16 . 1.400(3) ?
C15 H15 . 0.9500 ?
C16 C17 . 1.377(3) ?
C16 H16 . 0.9500 ?
C17 C18 . 1.418(2) ?
C17 H17 . 0.9500 ?
C18 O2 . 1.3001(19) ?
C19 C20 . 1.522(2) ?
C19 H19A . 0.9900 ?
C19 H19B . 0.9900 ?
C20 N4 . 1.4642(19) ?
C20 H20A . 0.9900 ?
C20 H20B . 0.9900 ?
N4 C21 . 1.302(2) ?
N4 H4A . 0.83(2) ?
C21 C22 . 1.414(2) ?
C21 H21 . 0.9500 ?
C22 C23 . 1.419(2) ?
C22 C27 . 1.433(2) ?
C23 C24 . 1.362(2) ?
C23 H23 . 0.9500 ?
C24 C25 . 1.405(3) ?
C24 H24 . 0.9500 ?
C25 C26 . 1.370(2) ?
C25 H25 . 0.9500 ?
C26 C27 . 1.422(2) ?
C26 H26 . 0.9500 ?
C27 O3 . 1.2908(18) ?
C28 N5 . 1.138(3) ?
C28 C29 . 1.447(3) ?
C29 H29A . 0.9800 ?
C29 H29B . 0.9800 ?
C29 H29C . 0.9800 ?
Cl1 O7 . 1.4135(16) ?
Cl1 O4 . 1.4158(18) ?
Cl1 O6 . 1.4209(16) ?
Cl1 O5 . 1.4368(15) ?

loop_
_geom_hbond_atom_site_label_D
_geom_hbond_atom_site_label_H
_geom_hbond_atom_site_label_A
_geom_hbond_site_symmetry_A
_geom_hbond_distance_DH
_geom_hbond_distance_HA
_geom_hbond_distance_DA
_geom_hbond_angle_DHA
N1 H1A O1 . 0.85(2) 1.98(2) 2.6597(17) 136(2)
N3 H3A O2 . 0.86(2) 1.91(2) 2.6256(18) 140(2)
N4 H4A O3 . 0.83(2) 1.98(2) 2.6449(17) 137(2)
C3 H3 O7 5_666 0.95 2.41 3.316(2) 160
C20 H20A O5 1_445 0.99 2.50 3.380(2) 148
C10 H10A O5 6_547 0.99 2.50 3.271(2) 134
C21 H21 O5 1_445 0.95 2.58 3.259(2) 129
C29 H29B O6 8_755 0.98 2.58 3.555(3) 173
C26 H26 Cg1 5_656 0.95 2.68 3.489(2) 143
